data_2017666
loop_
_publ_author_name
'Portalone, Gustavo'

_publ_section_title
;
 Supramolecular association in proton-transfer adducts containing
 benzamidinium cations. I. Four molecular salts with uracil derivatives
;
_journal_coeditor_code FN3053
_journal_issue 6
_journal_name_full 'Acta Crystallographica Section C'
_journal_page_first o295
_journal_page_last o301
_journal_paper_doi 10.1107/S0108270110016252
_journal_volume 66
_journal_year 2010
_chemical_formula_iupac 'C7 H9 N2 + , C5 H3 N2 O4 - , 0.5H2 O'
_chemical_formula_moiety 'C7 H9 N2 + , C5 H3 N2 O4 - , 0.5H2 O'
_chemical_formula_sum 'C12 H13 N4 O4.5'
_chemical_formula_weight 285.265
_chemical_name_common
;
benzamidinidium orotate hemihydrate
;
_chemical_name_systematic
;
benzamidinidium 2,6-dioxo-1,2,3,6-tetrahydropyrimidine-4-carboxylate
hemihydrate
;
_space_group_IT_number 15
_symmetry_cell_setting monoclinic
_symmetry_space_group_name_Hall '-C 2yc'
_symmetry_space_group_name_H-M 'C 1 2/c 1'
_atom_sites_solution_hydrogens geom
_atom_sites_solution_primary direct
_atom_sites_solution_secondary difmap
_audit_creation_method SHELXL97
_cell_angle_alpha 90.00
_cell_angle_beta 91.621(2)
_cell_angle_gamma 90.00
_cell_formula_units_Z 8
_cell_length_a 27.2046(6)
_cell_length_b 7.3566(2)
_cell_length_c 12.6687(3)
_cell_measurement_reflns_used 37429
_cell_measurement_temperature 298(2)
_cell_measurement_theta_max 32.5539
_cell_measurement_theta_min 2.8381
_cell_volume 2534.41(11)
_computing_cell_refinement 'CrysAlis RED (Oxford Diffraction, 2006)'
_computing_data_collection 'CrysAlis CCD (Oxford Diffraction, 2006)'
_computing_data_reduction 'CrysAlis RED (Oxford Diffraction, 2006)'
_computing_molecular_graphics 'ORTEP-3 (Farrugia, 1997)'
_computing_publication_material 'WinGX (Farrugia, 1999)'
_computing_structure_refinement 'SHELXL97 (Sheldrick, 2008)'
_computing_structure_solution 'SIR97 (Altomare <i>et al.</i>,  1999)'
_diffrn_ambient_temperature 298(2)
_diffrn_detector_area_resol_mean 16.0696
_diffrn_measured_fraction_theta_full 0.988
_diffrn_measured_fraction_theta_max 0.988
_diffrn_measurement_device_type 'Oxford Xcalibur S CCD area-detector'
_diffrn_measurement_method '\w and \f'
_diffrn_radiation_monochromator graphite
_diffrn_radiation_type MoK\a
_diffrn_radiation_wavelength 0.71070
_diffrn_reflns_av_R_equivalents 0.0428
_diffrn_reflns_av_sigmaI/netI 0.0220
_diffrn_reflns_limit_h_max 39
_diffrn_reflns_limit_h_min -40
_diffrn_reflns_limit_k_max 10
_diffrn_reflns_limit_k_min -10
_diffrn_reflns_limit_l_max 18
_diffrn_reflns_limit_l_min -18
_diffrn_reflns_number 119911
_diffrn_reflns_theta_full 32.00
_diffrn_reflns_theta_max 32.00
_diffrn_reflns_theta_min 2.87
_exptl_absorpt_coefficient_mu 0.117
_exptl_absorpt_correction_T_max 0.9827
_exptl_absorpt_correction_T_min 0.9557
_exptl_absorpt_correction_type multi-scan
_exptl_absorpt_process_details
;
[CrysAlis RED (Oxford Diffraction, 2006); empirical absorption
correction
using spherical harmonics implemented in the SCALE3 ABSPACK scaling algorithm]
;
_exptl_crystal_colour colourless
_exptl_crystal_density_diffrn 1.495
_exptl_crystal_density_method 'not measured'
_exptl_crystal_description tablet
_exptl_crystal_F_000 1192
_exptl_crystal_size_max 0.30
_exptl_crystal_size_mid 0.20
_exptl_crystal_size_min 0.15
_refine_diff_density_max 0.364
_refine_diff_density_min -0.179
_refine_ls_extinction_method none
_refine_ls_goodness_of_fit_ref 1.202
_refine_ls_hydrogen_treatment mixed
_refine_ls_matrix_type full
_refine_ls_number_parameters 214
_refine_ls_number_reflns 4342
_refine_ls_number_restraints 0
_refine_ls_restrained_S_all 1.202
_refine_ls_R_factor_all 0.0907
_refine_ls_R_factor_gt 0.0649
_refine_ls_shift/su_max 0.000
_refine_ls_shift/su_mean 0.000
_refine_ls_structure_factor_coef Fsqd
_refine_ls_weighting_details 'calc w = 1/[\s^2^(Fo^2^)+(0.0673P)^2^+0.8406P] where P=(Fo^2^+2Fc^2^)/3'
_refine_ls_weighting_scheme calc
_refine_ls_wR_factor_gt 0.1421
_refine_ls_wR_factor_ref 0.1518
_reflns_number_gt 3512
_reflns_number_total 4342
_reflns_threshold_expression I>2\s(I)
_cod_data_source_file fn3053.cif
_cod_data_source_block I
_cod_original_sg_symbol_H-M 'C 2/c'
_cod_database_code 2017666
_cod_database_fobs_code 2017666

loop_
_symmetry_equiv_pos_as_xyz
'x, y, z'
'-x, y, -z+1/2'
'x+1/2, y+1/2, z'
'-x+1/2, y+1/2, -z+1/2'
'-x, -y, -z'
'x, -y, z-1/2'
'-x+1/2, -y+1/2, -z'
'x+1/2, -y+1/2, z-1/2'

loop_
_atom_site_type_symbol
_atom_site_label
_atom_site_fract_x
_atom_site_fract_y
_atom_site_fract_z
_atom_site_U_iso_or_equiv
_atom_site_adp_type
_atom_site_calc_flag
_atom_site_refinement_flags
_atom_site_occupancy
_atom_site_disorder_assembly
_atom_site_disorder_group
O O1 0.02755(4) 0.4965(2) 0.12107(9) 0.0493(3) Uani d . 1 . .
O O2 0.10134(4) 0.32241(16) -0.17858(7) 0.0365(3) Uani d . 1 . .
O O3 0.23893(3) 0.40803(18) 0.10565(8) 0.0406(3) Uani d . 1 . .
O O4 0.19075(4) 0.4125(2) 0.24542(8) 0.0479(3) Uani d . 1 . .
N N1 0.10987(4) 0.44659(18) 0.12752(10) 0.0308(3) Uani d . 1 . .
H H1 0.1124(7) 0.480(3) 0.1895(16) 0.044(5) Uiso d . 1 . .
C C2 0.06493(5) 0.4533(2) 0.07669(11) 0.0322(3) Uani d . 1 . .
N N3 0.06541(4) 0.40698(18) -0.02815(9) 0.0317(3) Uani d . 1 . .
H H3 0.0342(8) 0.423(3) -0.0643(16) 0.054(6) Uiso d . 1 . .
C C4 0.10600(4) 0.35802(18) -0.08405(10) 0.0268(3) Uani d . 1 . .
C C5 0.15181(4) 0.35577(18) -0.02380(10) 0.0275(3) Uani d . 1 . .
H H5 0.1821 0.3209 -0.0572 0.033 Uiso calc R 1 . .
C C6 0.15233(4) 0.40213(18) 0.07840(10) 0.0253(2) Uani d . 1 . .
C C7 0.19839(4) 0.40846(19) 0.14941(11) 0.0289(3) Uani d . 1 . .
N N4 0.26467(4) 0.4543(2) 0.39963(11) 0.0384(3) Uani d . 1 . .
H H4A 0.2378(7) 0.453(3) 0.3477(16) 0.051(5) Uiso d . 1 . .
H H4B 0.2597(7) 0.493(3) 0.4665(16) 0.047(5) Uiso d . 1 . .
N N5 0.31367(5) 0.3631(2) 0.26730(10) 0.0383(3) Uani d . 1 . .
H H5A 0.2896(8) 0.374(3) 0.2157(17) 0.056(6) Uiso d . 1 . .
H H5B 0.3416(7) 0.316(3) 0.2457(14) 0.048(5) Uiso d . 1 . .
C C8 0.35047(4) 0.39310(19) 0.44155(11) 0.0286(3) Uani d . 1 . .
C C9 0.39765(5) 0.4217(2) 0.40563(12) 0.0379(3) Uani d . 1 . .
H H9 0.4025 0.4500 0.3319 0.045 Uiso calc R 1 . .
C C10 0.43776(6) 0.4098(3) 0.47517(14) 0.0489(4) Uani d . 1 . .
H H10 0.4707 0.4289 0.4500 0.059 Uiso calc R 1 . .
C C11 0.43083(6) 0.3706(3) 0.58001(15) 0.0482(4) Uani d . 1 . .
H H11 0.4589 0.3635 0.6288 0.058 Uiso calc R 1 . .
C C12 0.38423(6) 0.3416(2) 0.61574(13) 0.0423(4) Uani d . 1 . .
H H12 0.3796 0.3128 0.6895 0.051 Uiso calc R 1 . .
C C13 0.34375(5) 0.3533(2) 0.54708(12) 0.0348(3) Uani d . 1 . .
H H13 0.3109 0.3336 0.5728 0.042 Uiso calc R 1 . .
C C14 0.30793(5) 0.40428(19) 0.36685(11) 0.0292(3) Uani d . 1 . .
O O5 0.0000 0.1534(3) -0.2500 0.0624(5) Uani d S 1 . .
H H51 0.0239(11) 0.228(5) -0.244(3) 0.127(13) Uiso d . 1 . .

loop_
_atom_site_aniso_label
_atom_site_aniso_U_11
_atom_site_aniso_U_22
_atom_site_aniso_U_33
_atom_site_aniso_U_12
_atom_site_aniso_U_13
_atom_site_aniso_U_23
O1 0.0254(5) 0.0917(10) 0.0312(6) 0.0122(5) 0.0037(4) -0.0106(6)
O2 0.0299(5) 0.0569(7) 0.0227(5) 0.0019(4) 0.0005(4) -0.0060(4)
O3 0.0224(4) 0.0694(8) 0.0301(6) -0.0012(4) 0.0016(4) 0.0047(5)
O4 0.0289(5) 0.0901(10) 0.0247(5) 0.0004(5) -0.0009(4) 0.0001(6)
N1 0.0228(5) 0.0483(7) 0.0212(6) 0.0038(4) 0.0007(4) -0.0043(5)
C2 0.0226(5) 0.0477(8) 0.0263(7) 0.0041(5) 0.0012(5) -0.0025(6)
N3 0.0214(5) 0.0493(7) 0.0242(6) 0.0043(5) -0.0006(4) -0.0032(5)
C4 0.0232(5) 0.0338(6) 0.0237(6) 0.0003(5) 0.0022(4) -0.0002(5)
C5 0.0207(5) 0.0362(6) 0.0255(6) 0.0011(5) 0.0024(4) 0.0003(5)
C6 0.0203(5) 0.0306(6) 0.0249(6) 0.0005(4) 0.0010(4) 0.0029(5)
C7 0.0230(5) 0.0378(7) 0.0257(6) -0.0008(5) -0.0012(4) 0.0020(5)
N4 0.0261(5) 0.0578(8) 0.0311(7) 0.0074(5) 0.0003(5) -0.0107(6)
N5 0.0285(6) 0.0601(8) 0.0263(6) 0.0086(5) 0.0001(5) -0.0078(6)
C8 0.0247(5) 0.0328(6) 0.0282(7) 0.0003(5) 0.0007(5) -0.0052(5)
C9 0.0287(6) 0.0542(9) 0.0308(7) -0.0052(6) 0.0030(5) -0.0066(6)
C10 0.0282(7) 0.0730(12) 0.0456(10) -0.0073(7) -0.0001(6) -0.0131(8)
C11 0.0363(7) 0.0620(11) 0.0456(9) 0.0020(7) -0.0127(7) -0.0097(8)
C12 0.0454(8) 0.0514(9) 0.0297(8) 0.0036(7) -0.0051(6) 0.0012(7)
C13 0.0317(6) 0.0412(7) 0.0315(7) 0.0007(5) 0.0035(5) -0.0002(6)
C14 0.0257(5) 0.0338(6) 0.0282(7) 0.0008(5) 0.0018(5) -0.0034(5)
O5 0.0494(11) 0.0713(14) 0.0671(14) 0.000 0.0124(10) 0.000

loop_
_atom_type_symbol
_atom_type_description
_atom_type_scat_dispersion_real
_atom_type_scat_dispersion_imag
_atom_type_scat_source
C C 0.0033 0.0016 'International Tables Vol C Tables 4.2.6.8 and 6.1.1.4'
H H 0.0000 0.0000 'International Tables Vol C Tables 4.2.6.8 and 6.1.1.4'
N N 0.0061 0.0033 'International Tables Vol C Tables 4.2.6.8 and 6.1.1.4'
O O 0.0106 0.0060 'International Tables Vol C Tables 4.2.6.8 and 6.1.1.4'

loop_
_geom_angle_atom_site_label_1
_geom_angle_atom_site_label_2
_geom_angle_atom_site_label_3
_geom_angle_site_symmetry_1
_geom_angle_site_symmetry_3
_geom_angle
_geom_angle_publ_flag
C2 N1 C6 . . 123.39(12) ?
C2 N1 H1 . . 119.2(13) ?
C6 N1 H1 . . 117.2(13) ?
O1 C2 N1 . . 122.64(13) ?
O1 C2 N3 . . 122.88(12) ?
N1 C2 N3 . . 114.48(11) ?
C2 N3 C4 . . 126.37(11) ?
C2 N3 H3 . . 113.5(12) ?
C4 N3 H3 . . 119.9(12) ?
O2 C4 N3 . . 119.67(11) ?
O2 C4 C5 . . 125.22(11) ?
N3 C4 C5 . . 115.10(11) ?
C6 C5 C4 . . 119.60(11) ?
C6 C5 H5 . . 120.2 ?
C4 C5 H5 . . 120.2 ?
C5 C6 N1 . . 121.02(11) ?
C5 C6 C7 . . 124.42(11) ?
N1 C6 C7 . . 114.56(11) ?
O4 C7 O3 . . 127.63(12) ?
O4 C7 C6 . . 114.97(11) ?
O3 C7 C6 . . 117.40(12) ?
C14 N4 H4A . . 116.6(12) ?
C14 N4 H4B . . 122.8(12) ?
H4A N4 H4B . . 120.5(17) ?
C14 N5 H5A . . 124.4(13) ?
C14 N5 H5B . . 121.0(12) ?
H5A N5 H5B . . 114.6(17) ?
C13 C8 C9 . . 119.74(13) ?
C13 C8 C14 . . 120.53(12) ?
C9 C8 C14 . . 119.73(12) ?
C10 C9 C8 . . 120.01(14) ?
C10 C9 H9 . . 120.0 ?
C8 C9 H9 . . 120.0 ?
C11 C10 C9 . . 119.97(15) ?
C11 C10 H10 . . 120.0 ?
C9 C10 H10 . . 120.0 ?
C12 C11 C10 . . 120.18(15) ?
C12 C11 H11 . . 119.9 ?
C10 C11 H11 . . 119.9 ?
C11 C12 C13 . . 120.48(15) ?
C11 C12 H12 . . 119.8 ?
C13 C12 H12 . . 119.8 ?
C8 C13 C12 . . 119.63(13) ?
C8 C13 H13 . . 120.2 ?
C12 C13 H13 . . 120.2 ?
N5 C14 N4 . . 120.12(13) ?
N5 C14 C8 . . 119.44(12) ?
N4 C14 C8 . . 120.44(12) ?

loop_
_geom_bond_atom_site_label_1
_geom_bond_atom_site_label_2
_geom_bond_site_symmetry_2
_geom_bond_distance
_geom_bond_publ_flag
O1 C2 . 1.2179(16) ?
O2 C4 . 1.2289(16) ?
O3 C7 . 1.2483(15) ?
O4 C7 . 1.2400(17) ?
N1 C2 . 1.3664(16) ?
N1 C6 . 1.3673(16) ?
N1 H1 . 0.82(2) ?
C2 N3 . 1.3717(18) ?
N3 C4 . 1.3765(16) ?
N3 H3 . 0.96(2) ?
C4 C5 . 1.4431(17) ?
C5 C6 . 1.3385(18) ?
C5 H5 . 0.9700 ?
C6 C7 . 1.5225(17) ?
N4 C14 . 1.3118(17) ?
N4 H4A . 0.97(2) ?
N4 H4B . 0.91(2) ?
N5 C14 . 1.3106(18) ?
N5 H5A . 0.92(2) ?
N5 H5B . 0.89(2) ?
C8 C13 . 1.386(2) ?
C8 C9 . 1.3901(18) ?
C8 C14 . 1.4763(18) ?
C9 C10 . 1.386(2) ?
C9 H9 . 0.9700 ?
C10 C11 . 1.377(3) ?
C10 H10 . 0.9700 ?
C11 C12 . 1.375(2) ?
C11 H11 . 0.9700 ?
C12 C13 . 1.386(2) ?
C12 H12 . 0.9700 ?
C13 H13 . 0.9700 ?
O5 H51 . 0.85(3) ?

loop_
_geom_hbond_atom_site_label_D
_geom_hbond_atom_site_label_H
_geom_hbond_atom_site_label_A
_geom_hbond_site_symmetry_A
_geom_hbond_distance_DH
_geom_hbond_distance_HA
_geom_hbond_distance_DA
_geom_hbond_angle_DHA
N1 H1 O2 6_566 0.82(2) 2.24(2) 3.0013(16) 153.5(18)
N3 H3 O1 5_565 0.96(2) 1.90(2) 2.8491(15) 168.0(19)
N4 H4A O4 . 0.97(2) 1.82(2) 2.7809(16) 170.6(18)
N4 H4B O3 6_566 0.91(2) 2.00(2) 2.9036(17) 171.4(18)
N5 H5A O3 . 0.92(2) 1.95(2) 2.8638(16) 178(2)
N5 H5B O2 7 0.89(2) 2.06(2) 2.9357(16) 170.0(17)
O5 H51 O2 . 0.85(3) 2.35(3) 3.1345(14) 154(3)

loop_
_geom_torsion_atom_site_label_1
_geom_torsion_atom_site_label_2
_geom_torsion_atom_site_label_3
_geom_torsion_atom_site_label_4
_geom_torsion_site_symmetry_1
_geom_torsion_site_symmetry_2
_geom_torsion_site_symmetry_3
_geom_torsion_site_symmetry_4
_geom_torsion
_geom_torsion_publ_flag
C6 N1 C2 O1 . . . . -178.56(15) ?
C6 N1 C2 N3 . . . . 1.6(2) ?
O1 C2 N3 C4 . . . . 179.51(15) ?
N1 C2 N3 C4 . . . . -0.7(2) ?
C2 N3 C4 O2 . . . . -178.82(14) ?
C2 N3 C4 C5 . . . . 0.4(2) ?
O2 C4 C5 C6 . . . . 178.18(14) ?
N3 C4 C5 C6 . . . . -0.96(19) ?
C4 C5 C6 N1 . . . . 1.9(2) ?
C4 C5 C6 C7 . . . . -178.78(12) ?
C2 N1 C6 C5 . . . . -2.3(2) ?
C2 N1 C6 C7 . . . . 178.29(13) ?
C5 C6 C7 O4 . . . . -163.94(14) ?
N1 C6 C7 O4 . . . . 15.40(19) ?
C5 C6 C7 O3 . . . . 15.7(2) ?
N1 C6 C7 O3 . . . . -164.98(13) ?
C13 C8 C9 C10 . . . . 0.2(2) ?
C14 C8 C9 C10 . . . . -179.42(15) ?
C8 C9 C10 C11 . . . . -0.4(3) ?
C9 C10 C11 C12 . . . . 0.6(3) ?
C10 C11 C12 C13 . . . . -0.7(3) ?
C9 C8 C13 C12 . . . . -0.2(2) ?
C14 C8 C13 C12 . . . . 179.37(14) ?
C11 C12 C13 C8 . . . . 0.5(2) ?
C13 C8 C14 N5 . . . . -150.40(15) ?
C9 C8 C14 N5 . . . . 29.2(2) ?
C13 C8 C14 N4 . . . . 29.3(2) ?
C9 C8 C14 N4 . . . . -151.05(15) ?

loop_
_cod_related_entry_id
_cod_related_entry_database
_cod_related_entry_code
1 ChemSpider 30654240
